data_1558775
loop_
_publ_author_name
'He\&s, Merlin'
'Stennett, Thomas'
'Fantuzzi, Felipe'
'Bertermann, R\"udiger'
'Schock, Marvin'
'Sch\"afer, Marius'
'Thiess, Torsten'
'Braunschweig, Holger'

_publ_section_title
;
 Diverse Ring-Opening Reactions of Rhodium \h4-Azaborete Complexes
;
_journal_name_full 'Chemical Science'
_journal_paper_doi 10.1039/D0SC02283G
_journal_year 2020
_chemical_formula_moiety 'C28 H51 B Cl N P Rh'
_chemical_formula_sum 'C28 H51 B Cl N P Rh'
_chemical_formula_weight 581.83
_space_group_crystal_system monoclinic
_space_group_IT_number 14
_space_group_name_Hall '-P 2ybc'
_space_group_name_H-M_alt 'P 1 21/c 1'
_atom_sites_solution_hydrogens mixed
_atom_sites_solution_primary dual
_atom_sites_solution_secondary difmap
_audit_creation_method SHELXL-2018/3
_audit_update_record
;
2020-04-15 deposited with the CCDC.	2020-07-23 downloaded from the CCDC.
;
_cell_angle_alpha 90
_cell_angle_beta 116.828(9)
_cell_angle_gamma 90
_cell_formula_units_Z 4
_cell_length_a 14.740(3)
_cell_length_b 15.319(4)
_cell_length_c 14.833(3)
_cell_measurement_reflns_used 9926
_cell_measurement_temperature 100(2)
_cell_measurement_theta_max 26.76
_cell_measurement_theta_min 2.95
_cell_volume 2988.8(12)
_computing_cell_refinement 'Saint+ ver. V8.40A (Bruker AXS)'
_computing_data_collection 'APEX2 ver. 2014.9 (Bruker AXS)'
_computing_data_reduction 'Saint+ ver. V8.40A (Bruker AXS)'
_computing_molecular_graphics 'ShelXLe (Huebschle et all, 2011)'
_computing_publication_material 'SHELXL-2018/3 (Sheldrick, 2018)'
_computing_structure_refinement 'SHELXL-2018/3 (Sheldrick, 2018)'
_computing_structure_solution 'SHELXT (Sheldrick, 2014)'
_diffrn_ambient_temperature 100(2)
_diffrn_detector 'CMOS area detector (Photon II)'
_diffrn_detector_area_resol_mean 7.5
_diffrn_measured_fraction_theta_full 0.999
_diffrn_measured_fraction_theta_max 0.999
_diffrn_measurement_device_type 'Bruker D8 Quest'
_diffrn_measurement_method '\f and \w scans'
_diffrn_radiation_monochromator 'multi-layer mirror'
_diffrn_radiation_type MoK\a
_diffrn_radiation_wavelength 0.71073
_diffrn_reflns_av_R_equivalents 0.0411
_diffrn_reflns_av_unetI/netI 0.0231
_diffrn_reflns_Laue_measured_fraction_full 0.999
_diffrn_reflns_Laue_measured_fraction_max 0.999
_diffrn_reflns_limit_h_max 18
_diffrn_reflns_limit_h_min -18
_diffrn_reflns_limit_k_max 19
_diffrn_reflns_limit_k_min -19
_diffrn_reflns_limit_l_max 18
_diffrn_reflns_limit_l_min -18
_diffrn_reflns_number 45037
_diffrn_reflns_point_group_measured_fraction_full 0.999
_diffrn_reflns_point_group_measured_fraction_max 0.999
_diffrn_reflns_theta_full 26.000
_diffrn_reflns_theta_max 26.370
_diffrn_reflns_theta_min 2.659
_diffrn_source 'microfocus sealed tube (Incoatec ImS)'
_exptl_absorpt_coefficient_mu 0.730
_exptl_absorpt_correction_T_max 0.7454
_exptl_absorpt_correction_T_min 0.6968
_exptl_absorpt_correction_type multi-scan
_exptl_absorpt_process_details 'SadAbs 2016/2 (Bruker AXS)'
_exptl_crystal_colour orange
_exptl_crystal_density_diffrn 1.293
_exptl_crystal_description needle
_exptl_crystal_F_000 1232
_exptl_crystal_size_max 0.512
_exptl_crystal_size_mid 0.077
_exptl_crystal_size_min 0.057
_refine_diff_density_max 1.542
_refine_diff_density_min -0.538
_refine_diff_density_rms 0.089
_refine_ls_extinction_method none
_refine_ls_goodness_of_fit_ref 1.057
_refine_ls_hydrogen_treatment mixed
_refine_ls_matrix_type full
_refine_ls_number_parameters 321
_refine_ls_number_reflns 6124
_refine_ls_number_restraints 0
_refine_ls_restrained_S_all 1.057
_refine_ls_R_factor_all 0.0438
_refine_ls_R_factor_gt 0.0367
_refine_ls_shift/su_max 0.000
_refine_ls_shift/su_mean 0.000
_refine_ls_structure_factor_coef Fsqd
_refine_ls_weighting_details 'w=1/[\s^2^(Fo^2^)+(0.0418P)^2^+7.2230P] where P=(Fo^2^+2Fc^2^)/3'
_refine_ls_weighting_scheme calc
_refine_ls_wR_factor_gt 0.0929
_refine_ls_wR_factor_ref 0.0981
_reflns_Friedel_coverage 0.000
_reflns_number_gt 5346
_reflns_number_total 6124
_reflns_threshold_expression 'I > 2\s(I)'
_cod_data_source_file d0sc02283g2.cif
_cod_data_source_block test_a_CCDC24
_cod_original_cell_volume 2988.9(12)
_cod_original_sg_symbol_H-M 'P 21/c'
_cod_database_code 1558775
_shelx_shelxl_version_number 2018/3
_shelx_space_group_comment
;
The symmetry employed for this shelxl refinement is uniquely defined
by the following loop, which should always be used as a source of
symmetry information in preference to the above space-group names.
They are only intended as comments.
;
_shelx_estimated_absorpt_t_min 0.706
_shelx_estimated_absorpt_t_max 0.960

loop_
_space_group_symop_operation_xyz
'x, y, z'
'-x, y+1/2, -z+1/2'
'-x, -y, -z'
'x, -y-1/2, z-1/2'

loop_
_atom_site_label
_atom_site_type_symbol
_atom_site_fract_x
_atom_site_fract_y
_atom_site_fract_z
_atom_site_U_iso_or_equiv
_atom_site_adp_type
_atom_site_occupancy
_atom_site_site_symmetry_order
_atom_site_calc_flag
_atom_site_refinement_flags_posn
_atom_site_refinement_flags_adp
_atom_site_refinement_flags_occupancy
_atom_site_disorder_assembly
_atom_site_disorder_group
Rh1 Rh 0.38642(2) 0.19333(2) 0.63952(2) 0.01809(8) Uani 1 1 d . . . . .
N1 N 0.16127(19) 0.30546(16) 0.61109(19) 0.0200(5) Uani 1 1 d . . . . .
H1 H 0.210213 0.279928 0.663707 0.024 Uiso 1 1 calc R U . . .
C1 C 0.2271(2) 0.19872(19) 0.5225(2) 0.0193(6) Uani 1 1 d . . . . .
B1 B 0.1550(2) 0.2775(2) 0.5198(3) 0.0200(6) Uani 1 1 d . . . . .
Cl1 Cl 0.40214(8) 0.17547(7) 0.80381(7) 0.0438(2) Uani 1 1 d . . . . .
P1 P 0.53916(6) 0.26432(5) 0.69547(6) 0.02001(16) Uani 1 1 d . . . . .
C4 C 0.3012(2) 0.2159(2) 0.4852(2) 0.0191(6) Uani 1 1 d . . . . .
H2 H 0.302(3) 0.272(2) 0.457(3) 0.026 Uiso 1 1 d . U . . .
C3 C 0.1729(3) 0.0948(2) 0.6266(3) 0.0320(7) Uani 1 1 d . . . . .
H3A H 0.123445 0.140850 0.617747 0.048 Uiso 1 1 calc R U . . .
H3B H 0.219140 0.087839 0.698633 0.048 Uiso 1 1 calc R U . . .
H3C H 0.137082 0.039746 0.599558 0.048 Uiso 1 1 calc R U . . .
C2 C 0.2329(2) 0.1193(2) 0.5712(2) 0.0238(6) Uani 1 1 d . . . . .
H4 H 0.260(3) 0.062(3) 0.564(3) 0.032 Uiso 1 1 d . U . . .
C5 C 0.3811(2) 0.1580(2) 0.4982(2) 0.0207(6) Uani 1 1 d . . . . .
H3 H 0.429(3) 0.180(2) 0.480(3) 0.028 Uiso 1 1 d . U . . .
C9 C -0.0707(2) 0.3036(2) 0.2516(2) 0.0291(7) Uani 1 1 d . . . . .
H9 H -0.131908 0.273567 0.210293 0.035 Uiso 1 1 calc R U . . .
C8 C -0.0091(2) 0.2720(2) 0.3480(2) 0.0248(6) Uani 1 1 d . . . . .
C7 C 0.0818(2) 0.3167(2) 0.4116(2) 0.0207(6) Uani 1 1 d . . . . .
C6 C 0.3748(3) 0.0611(2) 0.4777(3) 0.0316(7) Uani 1 1 d . . . . .
H6A H 0.303514 0.042693 0.446498 0.047 Uiso 1 1 calc R U . . .
H6B H 0.412512 0.029633 0.541378 0.047 Uiso 1 1 calc R U . . .
H6C H 0.404476 0.048218 0.431845 0.047 Uiso 1 1 calc R U . . .
C10 C -0.0454(2) 0.3779(2) 0.2137(2) 0.0295(7) Uani 1 1 d . . . . .
C11 C 0.0442(2) 0.4205(2) 0.2758(2) 0.0260(7) Uani 1 1 d . . . . .
H11 H 0.062705 0.471369 0.251294 0.031 Uiso 1 1 calc R U . . .
C12 C 0.1080(2) 0.3911(2) 0.3732(2) 0.0224(6) Uani 1 1 d . . . . .
C13 C -0.0391(3) 0.1901(2) 0.3831(3) 0.0333(8) Uani 1 1 d . . . . .
H13A H -0.099246 0.164736 0.327263 0.050 Uiso 1 1 calc R U . . .
H13B H -0.054705 0.203848 0.439154 0.050 Uiso 1 1 calc R U . . .
H13C H 0.017071 0.148087 0.405981 0.050 Uiso 1 1 calc R U . . .
C14 C -0.1120(3) 0.4103(3) 0.1080(3) 0.0394(9) Uani 1 1 d . . . . .
H14A H -0.079343 0.397606 0.064726 0.059 Uiso 1 1 calc R U . . .
H14B H -0.121729 0.473496 0.109625 0.059 Uiso 1 1 calc R U . . .
H14C H -0.178131 0.380990 0.081012 0.059 Uiso 1 1 calc R U . . .
C15 C 0.2065(2) 0.4390(2) 0.4320(3) 0.0271(7) Uani 1 1 d . . . . .
H15A H 0.251596 0.429202 0.400572 0.041 Uiso 1 1 calc R U . . .
H15B H 0.239241 0.417421 0.501670 0.041 Uiso 1 1 calc R U . . .
H15C H 0.192922 0.501635 0.432023 0.041 Uiso 1 1 calc R U . . .
C16 C 0.1025(2) 0.3696(2) 0.6386(2) 0.0214(6) Uani 1 1 d . . . . .
C17 C -0.0112(2) 0.3512(2) 0.5805(2) 0.0273(7) Uani 1 1 d . . . . .
H17A H -0.033210 0.358697 0.507995 0.041 Uiso 1 1 calc R U . . .
H17B H -0.048558 0.391968 0.602473 0.041 Uiso 1 1 calc R U . . .
H17C H -0.024936 0.291214 0.593736 0.041 Uiso 1 1 calc R U . . .
C18 C 0.1258(3) 0.4622(2) 0.6176(3) 0.0290(7) Uani 1 1 d . . . . .
H18A H 0.102418 0.469634 0.544817 0.044 Uiso 1 1 calc R U . . .
H18B H 0.199288 0.472465 0.653473 0.044 Uiso 1 1 calc R U . . .
H18C H 0.090724 0.504115 0.640886 0.044 Uiso 1 1 calc R U . . .
C19 C 0.1359(3) 0.3583(2) 0.7515(2) 0.0321(7) Uani 1 1 d . . . . .
H19A H 0.098224 0.399152 0.772862 0.048 Uiso 1 1 calc R U . . .
H19B H 0.208913 0.370144 0.789218 0.048 Uiso 1 1 calc R U . . .
H19C H 0.122056 0.298345 0.764726 0.048 Uiso 1 1 calc R U . . .
C20 C 0.5536(3) 0.3289(3) 0.5953(3) 0.0406(9) Uani 1 1 d . . . . .
H20 H 0.526707 0.290794 0.534028 0.049 Uiso 1 1 calc R U . . .
C21 C 0.4814(3) 0.4089(3) 0.5669(4) 0.0576(13) Uani 1 1 d . . . . .
H21A H 0.469376 0.430744 0.500296 0.086 Uiso 1 1 calc R U . . .
H21B H 0.512650 0.455047 0.617364 0.086 Uiso 1 1 calc R U . . .
H21C H 0.416594 0.391565 0.565010 0.086 Uiso 1 1 calc R U . . .
C22 C 0.6623(3) 0.3539(3) 0.6154(3) 0.0498(11) Uani 1 1 d . . . . .
H22A H 0.702972 0.300825 0.625751 0.075 Uiso 1 1 calc R U . . .
H22B H 0.693293 0.390590 0.675924 0.075 Uiso 1 1 calc R U . . .
H22C H 0.659883 0.386157 0.557299 0.075 Uiso 1 1 calc R U . . .
C23 C 0.5609(3) 0.3383(3) 0.8015(3) 0.0426(9) Uani 1 1 d . . . . .
H23 H 0.567095 0.298963 0.857789 0.051 Uiso 1 1 calc R U . . .
C24 C 0.4715(3) 0.3970(3) 0.7826(4) 0.0529(12) Uani 1 1 d . . . . .
H24A H 0.465858 0.442211 0.733498 0.079 Uiso 1 1 calc R U . . .
H24B H 0.481890 0.424636 0.846085 0.079 Uiso 1 1 calc R U . . .
H24C H 0.409007 0.362288 0.755806 0.079 Uiso 1 1 calc R U . . .
C25 C 0.6603(3) 0.3908(3) 0.8447(4) 0.0575(12) Uani 1 1 d . . . . .
H25A H 0.716784 0.352175 0.853782 0.086 Uiso 1 1 calc R U . . .
H25B H 0.672575 0.415697 0.910109 0.086 Uiso 1 1 calc R U . . .
H25C H 0.654905 0.437907 0.797932 0.086 Uiso 1 1 calc R U . . .
C26 C 0.6551(3) 0.1951(3) 0.7475(3) 0.0393(8) Uani 1 1 d . . . . .
H26 H 0.715487 0.233369 0.763899 0.047 Uiso 1 1 calc R U . . .
C28 C 0.6485(3) 0.1281(3) 0.6675(4) 0.0478(10) Uani 1 1 d . . . . .
H28A H 0.636541 0.158557 0.604997 0.072 Uiso 1 1 calc R U . . .
H28B H 0.592411 0.087565 0.654003 0.072 Uiso 1 1 calc R U . . .
H28C H 0.712488 0.095460 0.692517 0.072 Uiso 1 1 calc R U . . .
C27 C 0.6688(4) 0.1488(3) 0.8438(3) 0.0611(14) Uani 1 1 d . . . . .
H27A H 0.610126 0.110925 0.828896 0.092 Uiso 1 1 calc R U . . .
H27B H 0.674068 0.192302 0.894470 0.092 Uiso 1 1 calc R U . . .
H27C H 0.730870 0.113541 0.870082 0.092 Uiso 1 1 calc R U . . .

loop_
_atom_site_aniso_label
_atom_site_aniso_U_11
_atom_site_aniso_U_22
_atom_site_aniso_U_33
_atom_site_aniso_U_23
_atom_site_aniso_U_13
_atom_site_aniso_U_12
Rh1 0.01863(12) 0.02116(13) 0.01555(12) -0.00036(8) 0.00866(9) -0.00040(9)
N1 0.0190(12) 0.0218(12) 0.0182(12) 0.0034(10) 0.0074(10) 0.0033(10)
C1 0.0187(13) 0.0215(14) 0.0170(13) -0.0027(11) 0.0075(11) -0.0026(11)
B1 0.0169(15) 0.0217(16) 0.0208(16) 0.0011(13) 0.0080(13) -0.0026(12)
Cl1 0.0508(6) 0.0644(6) 0.0210(4) -0.0033(4) 0.0205(4) -0.0166(5)
P1 0.0176(3) 0.0205(4) 0.0192(4) -0.0042(3) 0.0059(3) 0.0007(3)
C4 0.0202(14) 0.0206(14) 0.0141(13) -0.0023(11) 0.0057(11) -0.0030(11)
C3 0.0320(17) 0.0301(17) 0.0396(19) 0.0032(14) 0.0214(16) -0.0038(14)
C2 0.0202(14) 0.0233(15) 0.0279(16) 0.0020(12) 0.0110(13) -0.0009(12)
C5 0.0204(14) 0.0241(15) 0.0197(14) -0.0034(11) 0.0110(12) -0.0037(12)
C9 0.0202(15) 0.0432(19) 0.0220(15) -0.0074(14) 0.0080(13) 0.0036(13)
C8 0.0221(15) 0.0321(16) 0.0211(15) -0.0042(13) 0.0106(12) 0.0013(12)
C7 0.0192(14) 0.0278(15) 0.0168(14) -0.0001(11) 0.0096(12) 0.0035(11)
C6 0.0356(18) 0.0275(17) 0.0361(19) -0.0034(14) 0.0201(16) -0.0008(14)
C10 0.0266(16) 0.045(2) 0.0190(15) 0.0022(14) 0.0120(13) 0.0153(14)
C11 0.0271(16) 0.0328(17) 0.0241(16) 0.0065(13) 0.0168(13) 0.0106(13)
C12 0.0224(14) 0.0262(15) 0.0222(15) 0.0008(12) 0.0131(13) 0.0051(12)
C13 0.0297(17) 0.0356(18) 0.0312(18) -0.0037(14) 0.0106(15) -0.0105(14)
C14 0.0322(18) 0.060(2) 0.0211(16) 0.0057(16) 0.0080(15) 0.0188(17)
C15 0.0252(16) 0.0260(16) 0.0325(17) 0.0050(13) 0.0152(14) 0.0008(12)
C16 0.0224(14) 0.0240(15) 0.0186(14) 0.0000(11) 0.0100(12) 0.0022(12)
C17 0.0218(15) 0.0326(17) 0.0266(16) 0.0001(13) 0.0102(13) 0.0031(13)
C18 0.0375(18) 0.0208(15) 0.0345(18) -0.0005(13) 0.0213(16) 0.0017(13)
C19 0.0367(18) 0.041(2) 0.0192(16) 0.0013(14) 0.0132(14) 0.0075(15)
C20 0.041(2) 0.041(2) 0.034(2) -0.0002(16) 0.0114(17) -0.0100(17)
C21 0.046(2) 0.044(2) 0.056(3) 0.018(2) -0.001(2) -0.0063(19)
C22 0.047(2) 0.059(3) 0.048(2) -0.006(2) 0.026(2) -0.025(2)
C23 0.039(2) 0.046(2) 0.041(2) -0.0163(18) 0.0165(18) -0.0009(17)
C24 0.051(3) 0.047(2) 0.068(3) -0.026(2) 0.034(2) 0.000(2)
C25 0.047(3) 0.057(3) 0.058(3) -0.026(2) 0.014(2) -0.004(2)
C26 0.0324(19) 0.037(2) 0.044(2) -0.0035(16) 0.0130(17) 0.0016(15)
C28 0.035(2) 0.045(2) 0.059(3) -0.016(2) 0.018(2) 0.0034(17)
C27 0.070(3) 0.069(3) 0.044(3) 0.021(2) 0.026(2) 0.040(3)

loop_
_atom_type_symbol
_atom_type_description
_atom_type_scat_dispersion_real
_atom_type_scat_dispersion_imag
_atom_type_scat_source
C C 0.0033 0.0016 'International Tables Vol C Tables 4.2.6.8 and 6.1.1.4'
H H 0.0000 0.0000 'International Tables Vol C Tables 4.2.6.8 and 6.1.1.4'
B B 0.0013 0.0007 'International Tables Vol C Tables 4.2.6.8 and 6.1.1.4'
N N 0.0061 0.0033 'International Tables Vol C Tables 4.2.6.8 and 6.1.1.4'
P P 0.1023 0.0942 'International Tables Vol C Tables 4.2.6.8 and 6.1.1.4'
Cl Cl 0.1484 0.1585 'International Tables Vol C Tables 4.2.6.8 and 6.1.1.4'
Rh Rh -1.1178 0.9187 'International Tables Vol C Tables 4.2.6.8 and 6.1.1.4'

loop_
_geom_angle_atom_site_label_1
_geom_angle_atom_site_label_2
_geom_angle_atom_site_label_3
_geom_angle
_geom_angle_site_symmetry_1
_geom_angle_site_symmetry_3
_geom_angle_publ_flag
C4 Rh1 C5 39.26(12) . . ?
C4 Rh1 C1 39.49(11) . . ?
C5 Rh1 C1 71.42(11) . . ?
C4 Rh1 P1 109.02(8) . . ?
C5 Rh1 P1 94.08(8) . . ?
C1 Rh1 P1 142.26(8) . . ?
C4 Rh1 C2 67.33(11) . . ?
C5 Rh1 C2 81.37(11) . . ?
C1 Rh1 C2 35.91(11) . . ?
P1 Rh1 C2 175.44(8) . . ?
C4 Rh1 Cl1 152.12(9) . . ?
C5 Rh1 Cl1 158.39(9) . . ?
C1 Rh1 Cl1 113.04(8) . . ?
P1 Rh1 Cl1 93.35(3) . . ?
C2 Rh1 Cl1 90.94(8) . . ?
B1 N1 C16 133.2(3) . . ?
B1 N1 H1 113.4 . . ?
C16 N1 H1 113.4 . . ?
C2 C1 C4 118.2(3) . . ?
C2 C1 B1 123.7(3) . . ?
C4 C1 B1 117.4(3) . . ?
C2 C1 Rh1 76.43(18) . . ?
C4 C1 Rh1 65.78(16) . . ?
B1 C1 Rh1 120.58(19) . . ?
N1 B1 C7 125.9(3) . . ?
N1 B1 C1 117.4(3) . . ?
C7 B1 C1 116.8(3) . . ?
C23 P1 C26 102.88(18) . . ?
C23 P1 C20 108.2(2) . . ?
C26 P1 C20 102.60(19) . . ?
C23 P1 Rh1 111.38(13) . . ?
C26 P1 Rh1 116.66(13) . . ?
C20 P1 Rh1 114.07(13) . . ?
C5 C4 C1 123.8(3) . . ?
C5 C4 Rh1 72.21(17) . . ?
C1 C4 Rh1 74.73(17) . . ?
C5 C4 H2 116(2) . . ?
C1 C4 H2 120(2) . . ?
Rh1 C4 H2 121(2) . . ?
C2 C3 H3A 109.5 . . ?
C2 C3 H3B 109.5 . . ?
H3A C3 H3B 109.5 . . ?
C2 C3 H3C 109.5 . . ?
H3A C3 H3C 109.5 . . ?
H3B C3 H3C 109.5 . . ?
C1 C2 C3 126.0(3) . . ?
C1 C2 Rh1 67.66(17) . . ?
C3 C2 Rh1 125.7(2) . . ?
C1 C2 H4 131(2) . . ?
C3 C2 H4 101(2) . . ?
Rh1 C2 H4 97(2) . . ?
C4 C5 C6 128.1(3) . . ?
C4 C5 Rh1 68.54(16) . . ?
C6 C5 Rh1 114.9(2) . . ?
C4 C5 H3 115(2) . . ?
C6 C5 H3 107(2) . . ?
Rh1 C5 H3 120(2) . . ?
C8 C9 C10 122.0(3) . . ?
C8 C9 H9 119.0 . . ?
C10 C9 H9 119.0 . . ?
C9 C8 C7 120.0(3) . . ?
C9 C8 C13 119.4(3) . . ?
C7 C8 C13 120.7(3) . . ?
C12 C7 C8 118.1(3) . . ?
C12 C7 B1 122.0(3) . . ?
C8 C7 B1 119.7(3) . . ?
C5 C6 H6A 109.5 . . ?
C5 C6 H6B 109.5 . . ?
H6A C6 H6B 109.5 . . ?
C5 C6 H6C 109.5 . . ?
H6A C6 H6C 109.5 . . ?
H6B C6 H6C 109.5 . . ?
C11 C10 C9 117.7(3) . . ?
C11 C10 C14 120.8(3) . . ?
C9 C10 C14 121.5(3) . . ?
C10 C11 C12 122.0(3) . . ?
C10 C11 H11 119.0 . . ?
C12 C11 H11 119.0 . . ?
C11 C12 C7 120.1(3) . . ?
C11 C12 C15 117.7(3) . . ?
C7 C12 C15 122.0(3) . . ?
C8 C13 H13A 109.5 . . ?
C8 C13 H13B 109.5 . . ?
H13A C13 H13B 109.5 . . ?
C8 C13 H13C 109.5 . . ?
H13A C13 H13C 109.5 . . ?
H13B C13 H13C 109.5 . . ?
C10 C14 H14A 109.5 . . ?
C10 C14 H14B 109.5 . . ?
H14A C14 H14B 109.5 . . ?
C10 C14 H14C 109.5 . . ?
H14A C14 H14C 109.5 . . ?
H14B C14 H14C 109.5 . . ?
C12 C15 H15A 109.5 . . ?
C12 C15 H15B 109.5 . . ?
H15A C15 H15B 109.5 . . ?
C12 C15 H15C 109.5 . . ?
H15A C15 H15C 109.5 . . ?
H15B C15 H15C 109.5 . . ?
N1 C16 C18 110.3(2) . . ?
N1 C16 C17 110.6(2) . . ?
C18 C16 C17 110.3(3) . . ?
N1 C16 C19 106.7(2) . . ?
C18 C16 C19 109.8(3) . . ?
C17 C16 C19 109.1(3) . . ?
C16 C17 H17A 109.5 . . ?
C16 C17 H17B 109.5 . . ?
H17A C17 H17B 109.5 . . ?
C16 C17 H17C 109.5 . . ?
H17A C17 H17C 109.5 . . ?
H17B C17 H17C 109.5 . . ?
C16 C18 H18A 109.5 . . ?
C16 C18 H18B 109.5 . . ?
H18A C18 H18B 109.5 . . ?
C16 C18 H18C 109.5 . . ?
H18A C18 H18C 109.5 . . ?
H18B C18 H18C 109.5 . . ?
C16 C19 H19A 109.5 . . ?
C16 C19 H19B 109.5 . . ?
H19A C19 H19B 109.5 . . ?
C16 C19 H19C 109.5 . . ?
H19A C19 H19C 109.5 . . ?
H19B C19 H19C 109.5 . . ?
C22 C20 C21 112.5(3) . . ?
C22 C20 P1 117.3(3) . . ?
C21 C20 P1 108.9(3) . . ?
C22 C20 H20 105.8 . . ?
C21 C20 H20 105.8 . . ?
P1 C20 H20 105.8 . . ?
C20 C21 H21A 109.5 . . ?
C20 C21 H21B 109.5 . . ?
H21A C21 H21B 109.5 . . ?
C20 C21 H21C 109.5 . . ?
H21A C21 H21C 109.5 . . ?
H21B C21 H21C 109.5 . . ?
C20 C22 H22A 109.5 . . ?
C20 C22 H22B 109.5 . . ?
H22A C22 H22B 109.5 . . ?
C20 C22 H22C 109.5 . . ?
H22A C22 H22C 109.5 . . ?
H22B C22 H22C 109.5 . . ?
C24 C23 C25 110.7(4) . . ?
C24 C23 P1 113.9(3) . . ?
C25 C23 P1 116.4(3) . . ?
C24 C23 H23 104.9 . . ?
C25 C23 H23 104.9 . . ?
P1 C23 H23 104.9 . . ?
C23 C24 H24A 109.5 . . ?
C23 C24 H24B 109.5 . . ?
H24A C24 H24B 109.5 . . ?
C23 C24 H24C 109.5 . . ?
H24A C24 H24C 109.5 . . ?
H24B C24 H24C 109.5 . . ?
C23 C25 H25A 109.5 . . ?
C23 C25 H25B 109.5 . . ?
H25A C25 H25B 109.5 . . ?
C23 C25 H25C 109.5 . . ?
H25A C25 H25C 109.5 . . ?
H25B C25 H25C 109.5 . . ?
C27 C26 C28 110.4(4) . . ?
C27 C26 P1 111.3(3) . . ?
C28 C26 P1 109.6(3) . . ?
C27 C26 H26 108.5 . . ?
C28 C26 H26 108.5 . . ?
P1 C26 H26 108.5 . . ?
C26 C28 H28A 109.5 . . ?
C26 C28 H28B 109.5 . . ?
H28A C28 H28B 109.5 . . ?
C26 C28 H28C 109.5 . . ?
H28A C28 H28C 109.5 . . ?
H28B C28 H28C 109.5 . . ?
C26 C27 H27A 109.5 . . ?
C26 C27 H27B 109.5 . . ?
H27A C27 H27B 109.5 . . ?
C26 C27 H27C 109.5 . . ?
H27A C27 H27C 109.5 . . ?
H27B C27 H27C 109.5 . . ?

loop_
_geom_bond_atom_site_label_1
_geom_bond_atom_site_label_2
_geom_bond_distance
_geom_bond_site_symmetry_2
_geom_bond_publ_flag
Rh1 C4 2.083(3) . ?
Rh1 C5 2.131(3) . ?
Rh1 C1 2.204(3) . ?
Rh1 P1 2.2921(9) . ?
Rh1 C2 2.316(3) . ?
Rh1 Cl1 2.3574(9) . ?
N1 B1 1.383(4) . ?
N1 C16 1.484(4) . ?
N1 H1 0.8800 . ?
C1 C2 1.397(4) . ?
C1 C4 1.453(4) . ?
C1 B1 1.597(4) . ?
B1 C7 1.592(4) . ?
P1 C23 1.845(4) . ?
P1 C26 1.857(4) . ?
P1 C20 1.875(4) . ?
C4 C5 1.417(4) . ?
C4 H2 0.96(4) . ?
C3 C2 1.501(4) . ?
C3 H3A 0.9800 . ?
C3 H3B 0.9800 . ?
C3 H3C 0.9800 . ?
C2 H4 0.99(4) . ?
C5 C6 1.509(4) . ?
C5 H3 0.93(4) . ?
C9 C8 1.389(5) . ?
C9 C10 1.392(5) . ?
C9 H9 0.9500 . ?
C8 C7 1.418(4) . ?
C8 C13 1.501(5) . ?
C7 C12 1.404(4) . ?
C6 H6A 0.9800 . ?
C6 H6B 0.9800 . ?
C6 H6C 0.9800 . ?
C10 C11 1.386(5) . ?
C10 C14 1.510(4) . ?
C11 C12 1.396(4) . ?
C11 H11 0.9500 . ?
C12 C15 1.506(4) . ?
C13 H13A 0.9800 . ?
C13 H13B 0.9800 . ?
C13 H13C 0.9800 . ?
C14 H14A 0.9800 . ?
C14 H14B 0.9800 . ?
C14 H14C 0.9800 . ?
C15 H15A 0.9800 . ?
C15 H15B 0.9800 . ?
C15 H15C 0.9800 . ?
C16 C18 1.525(4) . ?
C16 C17 1.526(4) . ?
C16 C19 1.526(4) . ?
C17 H17A 0.9800 . ?
C17 H17B 0.9800 . ?
C17 H17C 0.9800 . ?
C18 H18A 0.9800 . ?
C18 H18B 0.9800 . ?
C18 H18C 0.9800 . ?
C19 H19A 0.9800 . ?
C19 H19B 0.9800 . ?
C19 H19C 0.9800 . ?
C20 C22 1.540(5) . ?
C20 C21 1.552(6) . ?
C20 H20 1.0000 . ?
C21 H21A 0.9800 . ?
C21 H21B 0.9800 . ?
C21 H21C 0.9800 . ?
C22 H22A 0.9800 . ?
C22 H22B 0.9800 . ?
C22 H22C 0.9800 . ?
C23 C24 1.513(6) . ?
C23 C25 1.534(6) . ?
C23 H23 1.0000 . ?
C24 H24A 0.9800 . ?
C24 H24B 0.9800 . ?
C24 H24C 0.9800 . ?
C25 H25A 0.9800 . ?
C25 H25B 0.9800 . ?
C25 H25C 0.9800 . ?
C26 C27 1.525(6) . ?
C26 C28 1.539(5) . ?
C26 H26 1.0000 . ?
C28 H28A 0.9800 . ?
C28 H28B 0.9800 . ?
C28 H28C 0.9800 . ?
C27 H27A 0.9800 . ?
C27 H27B 0.9800 . ?
C27 H27C 0.9800 . ?

loop_
_geom_torsion_atom_site_label_1
_geom_torsion_atom_site_label_2
_geom_torsion_atom_site_label_3
_geom_torsion_atom_site_label_4
_geom_torsion
_geom_torsion_site_symmetry_1
_geom_torsion_site_symmetry_2
_geom_torsion_site_symmetry_3
_geom_torsion_site_symmetry_4
_geom_torsion_publ_flag
C16 N1 B1 C7 5.9(5) . . . . ?
C16 N1 B1 C1 -173.9(3) . . . . ?
C2 C1 B1 N1 52.1(4) . . . . ?
C4 C1 B1 N1 -118.4(3) . . . . ?
Rh1 C1 B1 N1 -41.7(3) . . . . ?
C2 C1 B1 C7 -127.7(3) . . . . ?
C4 C1 B1 C7 61.8(4) . . . . ?
Rh1 C1 B1 C7 138.4(2) . . . . ?
C2 C1 C4 C5 -2.1(4) . . . . ?
B1 C1 C4 C5 169.0(3) . . . . ?
Rh1 C1 C4 C5 55.7(3) . . . . ?
C2 C1 C4 Rh1 -57.7(3) . . . . ?
B1 C1 C4 Rh1 113.3(2) . . . . ?
C4 C1 C2 C3 171.2(3) . . . . ?
B1 C1 C2 C3 0.8(5) . . . . ?
Rh1 C1 C2 C3 118.7(3) . . . . ?
C4 C1 C2 Rh1 52.5(2) . . . . ?
B1 C1 C2 Rh1 -117.9(3) . . . . ?
C1 C4 C5 C6 48.6(5) . . . . ?
Rh1 C4 C5 C6 105.4(3) . . . . ?
C1 C4 C5 Rh1 -56.8(3) . . . . ?
C10 C9 C8 C7 1.1(5) . . . . ?
C10 C9 C8 C13 -178.2(3) . . . . ?
C9 C8 C7 C12 -1.7(4) . . . . ?
C13 C8 C7 C12 177.6(3) . . . . ?
C9 C8 C7 B1 -176.9(3) . . . . ?
C13 C8 C7 B1 2.4(4) . . . . ?
N1 B1 C7 C12 83.9(4) . . . . ?
C1 B1 C7 C12 -96.3(3) . . . . ?
N1 B1 C7 C8 -101.2(4) . . . . ?
C1 B1 C7 C8 78.6(3) . . . . ?
C8 C9 C10 C11 -0.2(5) . . . . ?
C8 C9 C10 C14 178.7(3) . . . . ?
C9 C10 C11 C12 0.0(4) . . . . ?
C14 C10 C11 C12 -178.9(3) . . . . ?
C10 C11 C12 C7 -0.7(4) . . . . ?
C10 C11 C12 C15 176.4(3) . . . . ?
C8 C7 C12 C11 1.5(4) . . . . ?
B1 C7 C12 C11 176.5(3) . . . . ?
C8 C7 C12 C15 -175.4(3) . . . . ?
B1 C7 C12 C15 -0.4(4) . . . . ?
B1 N1 C16 C18 -70.5(4) . . . . ?
B1 N1 C16 C17 51.8(4) . . . . ?
B1 N1 C16 C19 170.3(3) . . . . ?
C23 P1 C20 C22 74.5(4) . . . . ?
C26 P1 C20 C22 -33.9(4) . . . . ?
Rh1 P1 C20 C22 -161.0(3) . . . . ?
C23 P1 C20 C21 -54.6(3) . . . . ?
C26 P1 C20 C21 -163.0(3) . . . . ?
Rh1 P1 C20 C21 69.9(3) . . . . ?
C26 P1 C23 C24 -174.3(3) . . . . ?
C20 P1 C23 C24 77.6(4) . . . . ?
Rh1 P1 C23 C24 -48.6(4) . . . . ?
C26 P1 C23 C25 55.1(4) . . . . ?
C20 P1 C23 C25 -53.0(4) . . . . ?
Rh1 P1 C23 C25 -179.1(3) . . . . ?
C23 P1 C26 C27 57.2(4) . . . . ?
C20 P1 C26 C27 169.5(3) . . . . ?
Rh1 P1 C26 C27 -65.1(3) . . . . ?
C23 P1 C26 C28 179.5(3) . . . . ?
C20 P1 C26 C28 -68.2(3) . . . . ?
Rh1 P1 C26 C28 57.3(3) . . . . ?
